data_2003864
loop_
_publ_author_name
'Kumaravel, G.'
'Gandour, R. D.'
'Fronczek, F. R.'

_publ_section_title
;
 2,6,6-Trimethyl-2-oxo-1,3-dioxa-6-azonia-2-phosphocyclooctane Iodide
;
_journal_issue 9
_journal_name_full 'Acta Crystallographica Section C'
_journal_page_first 1919
_journal_page_last 1921
_journal_paper_doi 10.1107/S0108270195003556
_journal_volume 51
_journal_year 1995
_chemical_compound_source ' crystallized by slow evaporation from CH~2~Cl~2~/CH~3~OH'
_chemical_formula_moiety 'C7 H17 N1 O3 P1,I1'
_chemical_formula_sum 'C7 H17 I N O3 P'
_chemical_formula_weight 321.1
_space_group_IT_number 14
_symmetry_cell_setting monoclinic
_symmetry_space_group_name_Hall '-P 2ybc'
_symmetry_space_group_name_H-M 'P 1 21/c 1'
_atom_type_scat_source IntTabIV
_cell_angle_alpha 90.
_cell_angle_beta 91.253(5)
_cell_angle_gamma 90.
_cell_formula_units_Z 4
_cell_length_a 9.0653(5)
_cell_length_b 11.1733(6)
_cell_length_c 11.8981(7)
_cell_measurement_reflns_used 25
_cell_measurement_temperature 296
_cell_measurement_theta_max 12
_cell_measurement_theta_min 10
_cell_volume 1204.86(12)
_diffrn_measurement_device 'Enraf-Nonius CAD-4'
_diffrn_measurement_method \w-2\q
_diffrn_radiation_type MoK\a
_diffrn_radiation_wavelength 0.71073
_diffrn_reflns_av_R_equivalents 0.017
_diffrn_reflns_limit_h_max 14
_diffrn_reflns_limit_h_min 0
_diffrn_reflns_limit_k_max 18
_diffrn_reflns_limit_k_min 0
_diffrn_reflns_limit_l_max 19
_diffrn_reflns_limit_l_min -19
_diffrn_reflns_number 5775
_diffrn_reflns_theta_max 35
_diffrn_standards_decay_% '-6.8%, linear correction'
_diffrn_standards_interval_time 166.67
_diffrn_standards_number 3
_exptl_absorpt_coefficient_mu 2.74
_exptl_absorpt_correction_T_max 0.999
_exptl_absorpt_correction_T_min 0.707
_exptl_absorpt_correction_type empirical
_exptl_crystal_colour colorless
_exptl_crystal_density_diffrn 1.770
_exptl_crystal_description prism
_exptl_crystal_size_max 0.65
_exptl_crystal_size_mid 0.38
_exptl_crystal_size_min 0.20
_refine_diff_density_max 0.99
_refine_diff_density_min -0.13
_refine_ls_extinction_coef 'g = 2.8(3) x 10^-7^'
_refine_ls_extinction_method '(1 + gI~c~)^-1^ applied to F~c~'
_refine_ls_goodness_of_fit_obs 2.074
_refine_ls_hydrogen_treatment refall
_refine_ls_number_parameters 187
_refine_ls_number_reflns 3475
_refine_ls_R_factor_obs 0.033
_refine_ls_shift/esd_max 0.01
_refine_ls_structure_factor_coef F
_refine_ls_weighting_details 'w = 4F~o~^2^/[\s^2^(I) + (0.02F~o~^2^)^2^]'
_refine_ls_weighting_scheme calc
_refine_ls_wR_factor_obs 0.040
_reflns_number_observed 3475
_reflns_number_total 5292
_reflns_observed_criterion I>3\s(I)
_cod_data_source_file bk1019.cif
_cod_data_source_block bk1019a
_cod_depositor_comments
;
The following automatic conversions were performed:

'_refine_ls_weighting_scheme' value '4F~o~^2^/[\s^2^(I) +
(0.02F~o~^2^)^2^]' was changed to 'calc'. New tag
'_refine_ls_weighting_details' was created. The value of the new tag
was set to 'w = 4F~o~^2^/[\s^2^(I) + (0.02F~o~^2^)^2^]'.

Automatic conversion script
Id: cif_fix_values 3143 2015-03-26 13:38:13Z robertas 
;
_cod_original_cell_volume 1204.9(2)
_cod_original_sg_symbol_H-M 'P 21/c'
_cod_original_formula_sum 'C7 H17 I1 N1 O3 P1'
_cod_database_code 2003864

loop_
_symmetry_equiv_pos_as_xyz
x,y,z
x,1/2-y,1/2+z
-x,-y,-z
-x,1/2+y,1/2-z

loop_
_atom_site_label
_atom_site_fract_x
_atom_site_fract_y
_atom_site_fract_z
_atom_site_B_iso_or_equiv
I .20062(2) .55435(2) .67483(2) 4.369(4)
P .25017(6) .13586(6) .56056(5) 2.85(1)
O1 .3622(2) .1581(2) .4765(1) 3.94(4)
O2 .2003(2) .0019(2) .5784(1) 3.12(3)
O3 .3150(2) .1761(2) .6790(1) 3.30(3)
N .3335(2) -.0722(2) .8088(2) 2.95(3)
C1 .0775(3) .2060(3) .5371(3) 4.87(6)
C2 .3048(3) -.0945(2) .5921(2) 3.44(4)
C3 .4052(2) -.0872(2) .6945(2) 3.14(4)
C4 .3347(3) .0568(2) .8487(2) 3.39(4)
C5 .2439(3) .1450(2) .7824(2) 3.39(4)
C6 .4288(3) -.1408(3) .8926(2) 4.61(6)
C7 .1812(3) -.1231(2) .8124(2) 3.75(5)
H1a .016(3) .181(3) .588(3) 6.9(9)
H1b .088(4) .276(3) .546(3) 7.0(9)
H1c .044(3) .166(3) .456(3) 5.8(8)
H2a .378(3) -.090(2) .528(2) 3.0(5)
H2b .241(3) -.168(3) .599(2) 4.7(7)
H3a .456(3) -.160(2) .701(2) 3.6(6)
H3b .483(3) -.022(2) .696(2) 3.4(6)
H4a .434(4) .093(3) .851(3) 5.9(8)
H4b .294(3) .050(2) .927(2) 3.7(6)
H5a .144(2) .125(2) .765(2) 2.2(4)
H5b .246(4) .223(3) .823(2) 5.3(7)
H6a .544(4) -.095(3) .888(3) 6.9(9)
H6b .384(3) -.133(3) .959(2) 5.3(7)
H6c .428(4) -.219(3) .877(3) 6.6(9)
H7a .111(3) -.082(2) .765(2) 4.3(6)
H7b .180(3) -.207(3) .786(2) 5.1(7)
H7c .146(3) -.110(2) .887(2) 3.7(6)

loop_
_geom_angle_atom_site_label_1
_geom_angle_atom_site_label_2
_geom_angle_atom_site_label_3
_geom_angle
_geom_angle_publ_flag
O1 P O2 117.30(10) yes
O1 P O3 108.10(10) yes
O1 P C1 116.30(10) yes
O2 P O3 104.56(9) yes
O2 P C1 100.70(10) yes
O3 P C1 109.00(10) yes
P O2 C2 122.30(10) yes
P O3 C5 121.90(10) yes
C3 N C4 112.5(2) yes
C3 N C6 106.4(2) yes
C3 N C7 113.2(2) yes
C4 N C6 106.0(2) yes
C4 N C7 110.7(2) yes
C6 N C7 107.7(2) yes
O2 C2 C3 115.7(2) yes
N C3 C2 117.7(2) yes
N C4 C5 117.4(2) yes
O3 C5 C4 110.9(2) yes

loop_
_geom_bond_atom_site_label_1
_geom_bond_atom_site_label_2
_geom_bond_distance
_geom_bond_publ_flag
P O1 1.462(2) yes
P O2 1.579(2) yes
P O3 1.580(2) yes
P C1 1.767(3) yes
O2 C2 1.442(3) yes
O3 C5 1.444(3) yes
N C3 1.529(3) yes
N C4 1.518(3) yes
N C6 1.513(3) yes
N C7 1.494(3) yes
C2 C3 1.507(3) yes
C4 C5 1.497(3) yes

loop_
_geom_torsion_atom_site_label_1
_geom_torsion_atom_site_label_2
_geom_torsion_atom_site_label_3
_geom_torsion_atom_site_label_4
_geom_torsion
_geom_torsion_publ_flag
O3 P O2 C2 -72.0(2) yes
O2 P O3 C5 -42.1(2) yes
P O2 C2 C3 63.2(3) yes
P O3 C5 C4 111.0(2) yes
C4 N C3 C2 -98.9(3) yes
C3 N C4 C5 66.1(3) yes
O2 C2 C3 N 53.5(3) yes
N C4 C5 O3 -75.9(3) yes
